data_4089064
loop_
_publ_author_name
'Bolotin, Dmitrii S.'
'Burianova, Valeria K.'
'Novikov, Alexander S.'
'Demakova, Marina Ya.'
'Pretorius, Carla'
'Mokolokolo, Pennie Petrus'
'Roodt, Andreas'
'Bokach, Nadezhda A.'
'Suslonov, Vitaliy V.'
'Zhdanov, Andrey P.'
'Zhizhin, Konstantin Yu.'
'Kuznetsov, Nikolay T.'
'Kukushkin, Vadim Yu.'

_publ_section_title
;
 Nucleophilicity of Oximes Based upon Addition to a
 Nitriliumcloso-Decaborate Cluster
;
_journal_issue 20
_journal_name_full Organometallics
_journal_page_first 3612
_journal_paper_doi 10.1021/acs.organomet.6b00678
_journal_volume 35
_journal_year 2016
_chemical_formula_moiety 'C25 H22 P, C12 H26 B10 N3 O'
_chemical_formula_sum 'C37 H48 B10 N3 O P'
_chemical_formula_weight 689.85
_space_group_crystal_system triclinic
_space_group_IT_number 2
_space_group_name_Hall '-P 1'
_space_group_name_H-M_alt 'P -1'
_atom_sites_solution_hydrogens geom
_atom_sites_solution_primary direct
_audit_creation_date 2016-08-10
_audit_creation_method
;
Olex2 1.2
(compiled 2016.02.19 svn.r3266 for OlexSys, GUI svn.r5155)
;
_cell_angle_alpha 70.5087(18)
_cell_angle_beta 88.8007(16)
_cell_angle_gamma 79.0086(19)
_cell_formula_units_Z 4
_cell_length_a 11.3975(3)
_cell_length_b 18.5885(5)
_cell_length_c 19.6960(3)
_cell_measurement_reflns_used 20252
_cell_measurement_temperature 100(2)
_cell_measurement_theta_max 76.0900
_cell_measurement_theta_min 3.9330
_cell_volume 3857.43(17)
_computing_cell_refinement
;
CrysAlisPro, Agilent Technologies,
Version 1.171.37.35 (release 13-08-2014 CrysAlis171 .NET)
(compiled Aug 13 2014,18:06:01)
;
_computing_data_collection
;
CrysAlisPro, Agilent Technologies,
Version 1.171.37.35 (release 13-08-2014 CrysAlis171 .NET)
(compiled Aug 13 2014,18:06:01)
;
_computing_data_reduction
;
CrysAlisPro, Agilent Technologies,
Version 1.171.37.35 (release 13-08-2014 CrysAlis171 .NET)
(compiled Aug 13 2014,18:06:01)
;
_computing_molecular_graphics 'Olex2 (Dolomanov et al., 2009)'
_computing_publication_material 'Olex2 (Dolomanov et al., 2009)'
_computing_structure_refinement 'ShelXL (Sheldrick, 2015)'
_computing_structure_solution 'ShelXS (Sheldrick, 2008)'
_diffrn_ambient_environment N~2~
_diffrn_ambient_temperature 100(2)
_diffrn_detector 'CCD plate'
_diffrn_detector_area_resol_mean 10.3829
_diffrn_detector_type Atlas
_diffrn_measured_fraction_theta_full 1.000
_diffrn_measured_fraction_theta_max 0.999
_diffrn_measurement_details
;
#__ type_ start__ end____ width___ exp.time_
  1 omega  -70.00   33.00   1.0000    5.0000
omega____ theta____ kappa____ phi______ frames
    -      -41.4354   77.0000 -150.0000 103

#__ type_ start__ end____ width___ exp.time_
  2 omega -113.00  -15.00   1.0000    5.0000
omega____ theta____ kappa____ phi______ frames
    -      -41.4354  -77.0000    0.0000 98

#__ type_ start__ end____ width___ exp.time_
  3 omega  -43.00   29.00   1.0000    5.0000
omega____ theta____ kappa____ phi______ frames
    -      -41.4354   38.0000  -30.0000 72

#__ type_ start__ end____ width___ exp.time_
  4 omega  -99.00  -13.00   1.0000    5.0000
omega____ theta____ kappa____ phi______ frames
    -      -41.4354  -77.0000   90.0000 86

#__ type_ start__ end____ width___ exp.time_
  5 omega   92.00  121.00   1.0000    5.0000
omega____ theta____ kappa____ phi______ frames
    -       41.4354  178.0000    0.0000 29

#__ type_ start__ end____ width___ exp.time_
  6 omega   40.00   68.00   1.0000   13.5000
omega____ theta____ kappa____ phi______ frames
    -      112.0000 -125.0000   90.0000 28

#__ type_ start__ end____ width___ exp.time_
  7 omega  142.00  174.00   1.0000   13.5000
omega____ theta____ kappa____ phi______ frames
    -      112.0000   30.0000  -90.0000 32

#__ type_ start__ end____ width___ exp.time_
  8 omega   62.00   92.00   1.0000   13.5000
omega____ theta____ kappa____ phi______ frames
    -      112.0000  -45.0000  -60.0000 30

#__ type_ start__ end____ width___ exp.time_
  9 omega   65.00   90.00   1.0000   13.5000
omega____ theta____ kappa____ phi______ frames
    -      112.0000  -30.0000    0.0000 25

#__ type_ start__ end____ width___ exp.time_
 10 omega   39.00   69.00   1.0000   13.5000
omega____ theta____ kappa____ phi______ frames
    -      112.0000  -45.0000  120.0000 30

#__ type_ start__ end____ width___ exp.time_
 11 omega   44.00   70.00   1.0000   13.5000
omega____ theta____ kappa____ phi______ frames
    -      112.0000  -61.0000   90.0000 26

#__ type_ start__ end____ width___ exp.time_
 12 omega   44.00   97.00   1.0000   13.5000
omega____ theta____ kappa____ phi______ frames
    -      112.0000  -77.0000 -120.0000 53

#__ type_ start__ end____ width___ exp.time_
 13 omega   63.00   91.00   1.0000   13.5000
omega____ theta____ kappa____ phi______ frames
    -      112.0000  -30.0000  -60.0000 28

#__ type_ start__ end____ width___ exp.time_
 14 omega   86.00  120.00   1.0000   13.5000
omega____ theta____ kappa____ phi______ frames
    -      112.0000 -125.0000 -120.0000 34

#__ type_ start__ end____ width___ exp.time_
 15 omega   38.00   99.00   1.0000   13.5000
omega____ theta____ kappa____ phi______ frames
    -      112.0000  -95.0000 -120.0000 61

#__ type_ start__ end____ width___ exp.time_
 16 omega   43.00  111.00   1.0000   13.5000
omega____ theta____ kappa____ phi______ frames
    -      112.0000 -125.0000 -180.0000 68

#__ type_ start__ end____ width___ exp.time_
 17 omega  104.00  130.00   1.0000   13.5000
omega____ theta____ kappa____ phi______ frames
    -      112.0000   30.0000    0.0000 26

#__ type_ start__ end____ width___ exp.time_
 18 omega   97.00  176.00   1.0000   13.5000
omega____ theta____ kappa____ phi______ frames
    -      112.0000   30.0000  -60.0000 79

#__ type_ start__ end____ width___ exp.time_
 19 omega   40.00  117.00   1.0000   13.5000
omega____ theta____ kappa____ phi______ frames
    -      112.0000 -125.0000    0.0000 77

#__ type_ start__ end____ width___ exp.time_
 20 omega  107.00  132.00   1.0000   13.5000
omega____ theta____ kappa____ phi______ frames
    -      112.0000  125.0000  150.0000 25

#__ type_ start__ end____ width___ exp.time_
 21 omega  144.00  173.00   1.0000   13.5000
omega____ theta____ kappa____ phi______ frames
    -      112.0000  125.0000  150.0000 29

#__ type_ start__ end____ width___ exp.time_
 22 omega   85.00  127.00   1.0000   13.5000
omega____ theta____ kappa____ phi______ frames
    -      112.0000   30.0000  -90.0000 42

#__ type_ start__ end____ width___ exp.time_
 23 omega  123.00  174.00   1.0000   13.5000
omega____ theta____ kappa____ phi______ frames
    -      112.0000  125.0000 -150.0000 51

#__ type_ start__ end____ width___ exp.time_
 24 omega  133.00  158.00   1.0000   13.5000
omega____ theta____ kappa____ phi______ frames
    -      112.0000   45.0000  -30.0000 25

#__ type_ start__ end____ width___ exp.time_
 25 omega   84.00  140.00   1.0000   13.5000
omega____ theta____ kappa____ phi______ frames
    -      112.0000  -61.0000   90.0000 56

#__ type_ start__ end____ width___ exp.time_
 26 omega   86.00  127.00   1.0000   13.5000
omega____ theta____ kappa____ phi______ frames
    -      112.0000   45.0000  -30.0000 41

#__ type_ start__ end____ width___ exp.time_
 27 omega   60.00   87.00   1.0000   13.5000
omega____ theta____ kappa____ phi______ frames
    -      112.0000  -45.0000    0.0000 27

#__ type_ start__ end____ width___ exp.time_
 28 omega   84.00  109.00   1.0000   13.5000
omega____ theta____ kappa____ phi______ frames
    -      112.0000  -95.0000    0.0000 25

#__ type_ start__ end____ width___ exp.time_
 29 omega   55.00   80.00   1.0000   13.5000
omega____ theta____ kappa____ phi______ frames
    -      112.0000 -125.0000  -30.0000 25

#__ type_ start__ end____ width___ exp.time_
 30 omega   96.00  121.00   1.0000   13.5000
omega____ theta____ kappa____ phi______ frames
    -      112.0000 -125.0000  -30.0000 25

#__ type_ start__ end____ width___ exp.time_
 31 omega   95.00  121.00   1.0000   13.5000
omega____ theta____ kappa____ phi______ frames
    -      112.0000 -125.0000   90.0000 26

#__ type_ start__ end____ width___ exp.time_
 32 omega   38.00   68.00   1.0000   13.5000
omega____ theta____ kappa____ phi______ frames
    -      112.0000  -30.0000   60.0000 30

#__ type_ start__ end____ width___ exp.time_
 33 omega   63.00   99.00   1.0000   13.5000
omega____ theta____ kappa____ phi______ frames
    -      112.0000  -95.0000   60.0000 36

#__ type_ start__ end____ width___ exp.time_
 34 omega  153.00  178.00   1.0000   13.5000
omega____ theta____ kappa____ phi______ frames
    -      112.0000   15.0000 -120.0000 25

#__ type_ start__ end____ width___ exp.time_
 35 omega   70.00   95.00   1.0000   13.5000
omega____ theta____ kappa____ phi______ frames
    -      112.0000  -95.0000 -150.0000 25

#__ type_ start__ end____ width___ exp.time_
 36 omega   40.00   65.00   1.0000   13.5000
omega____ theta____ kappa____ phi______ frames
    -      112.0000  -61.0000 -120.0000 25

#__ type_ start__ end____ width___ exp.time_
 37 omega   85.00  125.00   1.0000   13.5000
omega____ theta____ kappa____ phi______ frames
    -      112.0000  -61.0000 -120.0000 40

#__ type_ start__ end____ width___ exp.time_
 38 omega   50.00   76.00   1.0000   13.5000
omega____ theta____ kappa____ phi______ frames
    -      112.0000  -77.0000  -90.0000 26

#__ type_ start__ end____ width___ exp.time_
 39 omega   98.00  130.00   1.0000   13.5000
omega____ theta____ kappa____ phi______ frames
    -      112.0000  -77.0000  -90.0000 32

#__ type_ start__ end____ width___ exp.time_
 40 omega   46.00  121.00   1.0000   13.5000
omega____ theta____ kappa____ phi______ frames
    -      112.0000 -125.0000  150.0000 75

#__ type_ start__ end____ width___ exp.time_
 41 omega   90.00  171.00   1.0000   13.5000
omega____ theta____ kappa____ phi______ frames
    -      112.0000   45.0000 -150.0000 81

#__ type_ start__ end____ width___ exp.time_
 42 omega   91.00  142.00   1.0000   13.5000
omega____ theta____ kappa____ phi______ frames
    -      112.0000   45.0000    0.0000 51
;
_diffrn_measurement_device 'four-circle diffractometer'
_diffrn_measurement_device_type 'SuperNova, Dual, Cu at zero, Atlas'
_diffrn_measurement_method '\w scans'
_diffrn_orient_matrix_UB_11 0.1372980000
_diffrn_orient_matrix_UB_12 -0.0251545000
_diffrn_orient_matrix_UB_13 0.0056689000
_diffrn_orient_matrix_UB_21 -0.0121669000
_diffrn_orient_matrix_UB_22 -0.0860270000
_diffrn_orient_matrix_UB_23 0.0265773000
_diffrn_orient_matrix_UB_31 -0.0009320000
_diffrn_orient_matrix_UB_32 0.0009158000
_diffrn_orient_matrix_UB_33 -0.0784890000
_diffrn_radiation_monochromator mirror
_diffrn_radiation_probe x-ray
_diffrn_radiation_type CuK\a
_diffrn_radiation_wavelength 1.54184
_diffrn_reflns_av_R_equivalents 0.0308
_diffrn_reflns_av_unetI/netI 0.0330
_diffrn_reflns_Laue_measured_fraction_full 1.000
_diffrn_reflns_Laue_measured_fraction_max 0.999
_diffrn_reflns_limit_h_max 13
_diffrn_reflns_limit_h_min -14
_diffrn_reflns_limit_k_max 19
_diffrn_reflns_limit_k_min -22
_diffrn_reflns_limit_l_max 17
_diffrn_reflns_limit_l_min -24
_diffrn_reflns_number 43371
_diffrn_reflns_point_group_measured_fraction_full 1.000
_diffrn_reflns_point_group_measured_fraction_max 0.999
_diffrn_reflns_theta_full 67.684
_diffrn_reflns_theta_max 72.496
_diffrn_reflns_theta_min 3.955
_diffrn_source 'sealed X-ray tube'
_diffrn_source_type 'SuperNova (Cu) X-ray Source'
_exptl_absorpt_coefficient_mu 0.879
_exptl_absorpt_correction_T_max 1.00000
_exptl_absorpt_correction_T_min 0.77272
_exptl_absorpt_correction_type multi-scan
_exptl_absorpt_process_details
;
CrysAlisPro, Agilent Technologies,
Version 1.171.37.35 (release 13-08-2014 CrysAlis171 .NET)
(compiled Aug 13 2014,18:06:01)
Empirical absorption correction using spherical harmonics,
 implemented in SCALE3 ABSPACK scaling algorithm.
;
_exptl_crystal_colour 'clear colourless'
_exptl_crystal_colour_lustre clear
_exptl_crystal_colour_primary colourless
_exptl_crystal_density_diffrn 1.188
_exptl_crystal_description prism
_exptl_crystal_F_000 1456
_exptl_crystal_size_max 0.1
_exptl_crystal_size_mid 0.1
_exptl_crystal_size_min 0.1
_platon_squeeze_details
;
;
_refine_diff_density_max 0.490
_refine_diff_density_min -0.358
_refine_diff_density_rms 0.048
_refine_ls_extinction_method none
_refine_ls_goodness_of_fit_ref 1.059
_refine_ls_hydrogen_treatment constr
_refine_ls_matrix_type full
_refine_ls_number_parameters 939
_refine_ls_number_reflns 15267
_refine_ls_number_restraints 0
_refine_ls_restrained_S_all 1.059
_refine_ls_R_factor_all 0.0441
_refine_ls_R_factor_gt 0.0390
_refine_ls_shift/su_max 0.002
_refine_ls_shift/su_mean 0.000
_refine_ls_structure_factor_coef Fsqd
_refine_ls_weighting_details 'w=1/[\s^2^(Fo^2^)+(0.0681P)^2^+0.4438P] where P=(Fo^2^+2Fc^2^)/3'
_refine_ls_weighting_scheme calc
_refine_ls_wR_factor_gt 0.1074
_refine_ls_wR_factor_ref 0.1123
_reflns_Friedel_coverage 0.000
_reflns_number_gt 13377
_reflns_number_total 15267
_reflns_threshold_expression 'I > 2\s(I)'
_cod_data_source_file om6b00678_si_003.cif
_cod_data_source_block Ph3PCH2Ph_10
_cod_original_cell_volume 3857.45(15)
_cod_database_code 4089064
_chemical_oxdiff_formula 'P B10 C36 N4 O'
_shelx_space_group_comment
;
The symmetry employed for this shelxl refinement is uniquely defined
by the following loop, which should always be used as a source of
symmetry information in preference to the above space-group names.
They are only intended as comments.
;
_reflns_odcompleteness_completeness 99.59
_reflns_odcompleteness_iscentric 1
_reflns_odcompleteness_theta 75.12
_olex2_refinement_description
;
1. Fixed Uiso
 At 1.2 times of:
  All B(H) groups, All C(H) groups, All C(H,H) groups, All N(H) groups, All
  N(H,H) groups
 At 1.5 times of:
  All C(H,H,H) groups
2.a Secondary CH2 refined with riding coordinates:
 C13(H13A,H13B), C13A(H13C,H13D), C3A(H3AC,H3AD), C4A(H4AA,H4AB), C6A(H6AA,
 H6AB), C3(H3D,H3E), C4(H4B,H4C), C6(H6B,H6C)
2.b Aromatic/amide H refined with riding coordinates:
 C15(H15), C16(H16), C17(H17), C18(H18), C19(H19), C21(H21), C22(H22),
 C23(H23), C24(H24), C25(H25), C27(H27), C28(H28), C29(H29), C30(H30), C31(H31),
  C33(H33), C34(H34), C35(H35), C36(H36), C37(H37), C15A(H15A), C16A(H16A),
 C17A(H17A), C18A(H18A), C19A(H19A), C21A(H21A), C22A(H22A), C23A(H23A),
 C24A(H24A), C25A(H25A), C27A(H27A), C28A(H28A), C29A(H29A), C30A(H30A),
 C31A(H31A), C33A(H33A), C34A(H34A), C35A(H35A), C36A(H36A), C37A(H37A),
 N1A(H1A), C8A(H8A), C9A(H9A), C10A(H10A), C11A(H11A), C12A(H12A), N1(H1),
 C8(H8), C9(H9), C10(H10), C11(H11), C12(H12)
2.c X=CH2 refined with riding coordinates:
 N3A(H3AA,H3AB), N3(H3B,H3C)
2.d Idealised Me refined as rotating group:
 C5A(H5AA,H5AB,H5AC), C5(H5B,H5C,H5D)
2.e Boron cage BH refined with riding coordinates:
 B1A(H1AA), B3A(H3A), B4A(H4A), B5A(H5A), B6A(H6A), B7A(H7A), B8A(H8AA),
 B9A(H9AA), B10A(H10B), B1(H1B), B3(H3), B4(H4), B5(H5), B6(H6), B7(H7),
 B8(H8B), B9(H9B), B10(H10C)
;
_shelx_shelxl_version_number 2014/7
_olex2_submission_special_instructions 'No special instructions were received'

loop_
_space_group_symop_operation_xyz
'x, y, z'
'-x, -y, -z'

loop_
_atom_site_label
_atom_site_type_symbol
_atom_site_fract_x
_atom_site_fract_y
_atom_site_fract_z
_atom_site_U_iso_or_equiv
_atom_site_adp_type
_atom_site_occupancy
_atom_site_site_symmetry_order
_atom_site_calc_flag
_atom_site_refinement_flags_posn
P1 P 0.47236(2) 0.28174(2) 0.31940(2) 0.01299(7) Uani 1 1 d .
C13 C 0.32554(10) 0.29330(6) 0.27845(6) 0.0157(2) Uani 1 1 d .
H13A H 0.3304 0.2584 0.2496 0.019 Uiso 1 1 calc R
H13B H 0.2689 0.2776 0.3169 0.019 Uiso 1 1 calc R
C14 C 0.27795(10) 0.37620(6) 0.23041(6) 0.0160(2) Uani 1 1 d .
C15 C 0.29893(11) 0.39831(7) 0.15708(7) 0.0232(2) Uani 1 1 d .
H15 H 0.3442 0.3616 0.1380 0.028 Uiso 1 1 calc R
C16 C 0.25430(13) 0.47351(8) 0.11154(7) 0.0300(3) Uani 1 1 d .
H16 H 0.2696 0.4878 0.0617 0.036 Uiso 1 1 calc R
C17 C 0.18733(13) 0.52801(7) 0.13845(7) 0.0278(3) Uani 1 1 d .
H17 H 0.1571 0.5795 0.1073 0.033 Uiso 1 1 calc R
C18 C 0.16525(12) 0.50621(7) 0.21143(7) 0.0243(3) Uani 1 1 d .
H18 H 0.1193 0.5430 0.2302 0.029 Uiso 1 1 calc R
C19 C 0.20997(11) 0.43092(7) 0.25725(6) 0.0199(2) Uani 1 1 d .
H19 H 0.1942 0.4166 0.3071 0.024 Uiso 1 1 calc R
C20 C 0.46201(10) 0.32709(6) 0.38735(6) 0.0155(2) Uani 1 1 d .
C21 C 0.56464(11) 0.34615(7) 0.40893(6) 0.0201(2) Uani 1 1 d .
H21 H 0.6380 0.3370 0.3866 0.024 Uiso 1 1 calc R
C22 C 0.55836(12) 0.37855(8) 0.46319(7) 0.0234(2) Uani 1 1 d .
H22 H 0.6275 0.3922 0.4777 0.028 Uiso 1 1 calc R
C23 C 0.45119(12) 0.39113(8) 0.49647(6) 0.0238(2) Uani 1 1 d .
H23 H 0.4471 0.4142 0.5331 0.029 Uiso 1 1 calc R
C24 C 0.35028(11) 0.37008(7) 0.47641(6) 0.0216(2) Uani 1 1 d .
H24 H 0.2779 0.3777 0.5001 0.026 Uiso 1 1 calc R
C25 C 0.35454(10) 0.33793(7) 0.42187(6) 0.0172(2) Uani 1 1 d .
H25 H 0.2855 0.3235 0.4081 0.021 Uiso 1 1 calc R
C26 C 0.53622(10) 0.18027(6) 0.35820(6) 0.0150(2) Uani 1 1 d .
C27 C 0.46152(10) 0.12590(7) 0.37936(6) 0.0178(2) Uani 1 1 d .
H27 H 0.3771 0.1424 0.3726 0.021 Uiso 1 1 calc R
C28 C 0.51198(11) 0.04742(7) 0.41046(6) 0.0206(2) Uani 1 1 d .
H28 H 0.4619 0.0100 0.4242 0.025 Uiso 1 1 calc R
C29 C 0.63557(11) 0.02348(7) 0.42155(6) 0.0203(2) Uani 1 1 d .
H29 H 0.6696 -0.0302 0.4432 0.024 Uiso 1 1 calc R
C30 C 0.70946(11) 0.07806(7) 0.40101(6) 0.0203(2) Uani 1 1 d .
H30 H 0.7937 0.0615 0.4088 0.024 Uiso 1 1 calc R
C31 C 0.66067(11) 0.15664(7) 0.36927(6) 0.0189(2) Uani 1 1 d .
H31 H 0.7110 0.1939 0.3552 0.023 Uiso 1 1 calc R
C32 C 0.56384(10) 0.32710(6) 0.24883(6) 0.0152(2) Uani 1 1 d .
C33 C 0.57775(11) 0.40355(7) 0.23468(6) 0.0206(2) Uani 1 1 d .
H33 H 0.5471 0.4309 0.2663 0.025 Uiso 1 1 calc R
C34 C 0.63672(12) 0.43962(7) 0.17396(7) 0.0247(3) Uani 1 1 d .
H34 H 0.6466 0.4917 0.1641 0.030 Uiso 1 1 calc R
C35 C 0.68114(11) 0.39959(8) 0.12780(6) 0.0226(2) Uani 1 1 d .
H35 H 0.7214 0.4244 0.0864 0.027 Uiso 1 1 calc R
C36 C 0.66711(11) 0.32350(7) 0.14171(6) 0.0214(2) Uani 1 1 d .
H36 H 0.6978 0.2964 0.1099 0.026 Uiso 1 1 calc R
C37 C 0.60818(10) 0.28705(7) 0.20219(6) 0.0184(2) Uani 1 1 d .
H37 H 0.5981 0.2351 0.2117 0.022 Uiso 1 1 calc R
P1A P 0.55002(2) 0.71594(2) 0.17972(2) 0.01362(7) Uani 1 1 d .
C13A C 0.70006(10) 0.70009(6) 0.21837(6) 0.0171(2) Uani 1 1 d .
H13C H 0.7562 0.7104 0.1788 0.021 Uiso 1 1 calc R
H13D H 0.7017 0.7380 0.2435 0.021 Uiso 1 1 calc R
C14A C 0.74321(10) 0.61885(7) 0.27087(6) 0.0169(2) Uani 1 1 d .
C15A C 0.80486(11) 0.55911(7) 0.24813(6) 0.0208(2) Uani 1 1 d .
H15A H 0.8178 0.5687 0.1983 0.025 Uiso 1 1 calc R
C16A C 0.84757(12) 0.48559(7) 0.29793(7) 0.0255(3) Uani 1 1 d .
H16A H 0.8888 0.4451 0.2819 0.031 Uiso 1 1 calc R
C17A C 0.83010(13) 0.47112(8) 0.37109(7) 0.0282(3) Uani 1 1 d .
H17A H 0.8596 0.4211 0.4052 0.034 Uiso 1 1 calc R
C18A C 0.76910(14) 0.53057(8) 0.39373(7) 0.0291(3) Uani 1 1 d .
H18A H 0.7570 0.5210 0.4436 0.035 Uiso 1 1 calc R
C19A C 0.72561(12) 0.60387(7) 0.34418(7) 0.0227(2) Uani 1 1 d .
H19A H 0.6836 0.6440 0.3603 0.027 Uiso 1 1 calc R
C20A C 0.45845(10) 0.67207(7) 0.25091(6) 0.0155(2) Uani 1 1 d .
C21A C 0.44682(11) 0.59489(7) 0.26619(6) 0.0196(2) Uani 1 1 d .
H21A H 0.4797 0.5669 0.2355 0.023 Uiso 1 1 calc R
C22A C 0.38702(12) 0.55923(7) 0.32643(7) 0.0219(2) Uani 1 1 d .
H22A H 0.3786 0.5068 0.3370 0.026 Uiso 1 1 calc R
C23A C 0.33942(11) 0.60034(7) 0.37130(6) 0.0209(2) Uani 1 1 d .
H23A H 0.2982 0.5759 0.4124 0.025 Uiso 1 1 calc R
C24A C 0.35168(11) 0.67696(7) 0.35642(6) 0.0204(2) Uani 1 1 d .
H24A H 0.3194 0.7046 0.3875 0.024 Uiso 1 1 calc R
C25A C 0.41110(10) 0.71329(7) 0.29607(6) 0.0181(2) Uani 1 1 d .
H25A H 0.4194 0.7657 0.2857 0.022 Uiso 1 1 calc R
C26A C 0.54929(11) 0.67109(6) 0.11193(6) 0.0160(2) Uani 1 1 d .
C27A C 0.44103(11) 0.65681(7) 0.09234(6) 0.0204(2) Uani 1 1 d .
H27A H 0.3701 0.6689 0.1158 0.024 Uiso 1 1 calc R
C28A C 0.43813(12) 0.62472(8) 0.03822(7) 0.0232(2) Uani 1 1 d .
H28A H 0.3650 0.6146 0.0247 0.028 Uiso 1 1 calc R
C29A C 0.54192(12) 0.60725(8) 0.00361(6) 0.0239(3) Uani 1 1 d .
H29A H 0.5398 0.5843 -0.0327 0.029 Uiso 1 1 calc R
C30A C 0.64864(12) 0.62326(7) 0.02206(6) 0.0223(2) Uani 1 1 d .
H30A H 0.7188 0.6122 -0.0024 0.027 Uiso 1 1 calc R
C31A C 0.65354(11) 0.65537(7) 0.07609(6) 0.0184(2) Uani 1 1 d .
H31A H 0.7265 0.6665 0.0886 0.022 Uiso 1 1 calc R
C32A C 0.49282(10) 0.81851(6) 0.14182(6) 0.0158(2) Uani 1 1 d .
C33A C 0.37134(11) 0.84386(7) 0.12021(6) 0.0205(2) Uani 1 1 d .
H33A H 0.3202 0.8074 0.1277 0.025 Uiso 1 1 calc R
C34A C 0.32645(11) 0.92293(7) 0.08768(6) 0.0217(2) Uani 1 1 d .
H34A H 0.2443 0.9406 0.0724 0.026 Uiso 1 1 calc R
C35A C 0.40123(12) 0.97638(7) 0.07731(6) 0.0207(2) Uani 1 1 d .
H35A H 0.3700 1.0304 0.0550 0.025 Uiso 1 1 calc R
C36A C 0.52160(11) 0.95104(7) 0.09953(6) 0.0201(2) Uani 1 1 d .
H36A H 0.5720 0.9878 0.0931 0.024 Uiso 1 1 calc R
C37A C 0.56825(10) 0.87221(7) 0.13110(6) 0.0174(2) Uani 1 1 d .
H37A H 0.6508 0.8548 0.1453 0.021 Uiso 1 1 calc R
O1A O 0.85606(8) 0.88662(5) 0.27588(4) 0.02050(17) Uani 1 1 d .
N1A N 0.91468(8) 0.86767(6) 0.39222(5) 0.01606(19) Uani 1 1 d .
H1A H 0.8989 0.9187 0.3794 0.019 Uiso 1 1 calc R
N2A N 0.82253(9) 0.96874(6) 0.27010(5) 0.0190(2) Uani 1 1 d .
N3A N 0.82989(10) 0.98280(6) 0.14644(6) 0.0248(2) Uani 1 1 d .
H3AA H 0.8536 0.9327 0.1544 0.030 Uiso 1 1 calc R
H3AB H 0.8189 1.0156 0.1019 0.030 Uiso 1 1 calc R
C1A C 0.89717(10) 0.84061(7) 0.34178(6) 0.0183(2) Uani 1 1 d .
C2A C 0.81050(10) 1.00917(7) 0.20195(6) 0.0173(2) Uani 1 1 d .
C3A C 0.91980(11) 0.75682(7) 0.34877(7) 0.0230(2) Uani 1 1 d .
H3AC H 0.8506 0.7459 0.3270 0.028 Uiso 1 1 calc R
H3AD H 0.9278 0.7247 0.4005 0.028 Uiso 1 1 calc R
C4A C 1.03409(12) 0.73423(8) 0.31152(7) 0.0270(3) Uani 1 1 d .
H4AA H 1.0310 0.7709 0.2615 0.032 Uiso 1 1 calc R
H4AB H 1.1047 0.7381 0.3376 0.032 Uiso 1 1 calc R
C5A C 1.04687(14) 0.65202(10) 0.31018(11) 0.0449(4) Uani 1 1 d .
H5AA H 0.9812 0.6495 0.2802 0.067 Uiso 1 1 calc GR
H5AB H 1.0442 0.6161 0.3594 0.067 Uiso 1 1 calc GR
H5AC H 1.1235 0.6373 0.2901 0.067 Uiso 1 1 calc GR
C6A C 0.76214(10) 1.09496(7) 0.18533(6) 0.0184(2) Uani 1 1 d .
H6AA H 0.8071 1.1253 0.1461 0.022 Uiso 1 1 calc R
H6AB H 0.7734 1.1092 0.2286 0.022 Uiso 1 1 calc R
C7A C 0.63004(10) 1.11526(6) 0.16264(6) 0.0158(2) Uani 1 1 d .
C8A C 0.54514(11) 1.09592(7) 0.21435(6) 0.0194(2) Uani 1 1 d .
H8A H 0.5703 1.0694 0.2635 0.023 Uiso 1 1 calc R
C9A C 0.42355(11) 1.11525(7) 0.19422(7) 0.0234(2) Uani 1 1 d .
H9A H 0.3662 1.1024 0.2297 0.028 Uiso 1 1 calc R
C10A C 0.38613(11) 1.15342(7) 0.12209(7) 0.0249(3) Uani 1 1 d .
H10A H 0.3033 1.1669 0.1083 0.030 Uiso 1 1 calc R
C11A C 0.47075(12) 1.17159(7) 0.07045(7) 0.0248(3) Uani 1 1 d .
H11A H 0.4456 1.1968 0.0211 0.030 Uiso 1 1 calc R
C12A C 0.59194(11) 1.15309(7) 0.09049(6) 0.0203(2) Uani 1 1 d .
H12A H 0.6490 1.1663 0.0549 0.024 Uiso 1 1 calc R
B1A B 1.08808(11) 0.75728(7) 0.49517(7) 0.0179(2) Uani 1 1 d .
H1AA H 1.1536 0.7324 0.4618 0.021 Uiso 1 1 calc R
B2A B 0.95887(11) 0.82482(7) 0.47140(7) 0.0149(2) Uani 1 1 d .
B3A B 0.96323(12) 0.72675(7) 0.53479(7) 0.0182(2) Uani 1 1 d .
H3A H 0.9393 0.6739 0.5278 0.022 Uiso 1 1 calc R
B4A B 1.08838(11) 0.73913(7) 0.58560(7) 0.0175(2) Uani 1 1 d .
H4A H 1.1648 0.6957 0.6196 0.021 Uiso 1 1 calc R
B5A B 1.08268(11) 0.83712(7) 0.52074(6) 0.0154(2) Uani 1 1 d .
H5A H 1.1542 0.8722 0.5023 0.018 Uiso 1 1 calc R
B6A B 0.84538(11) 0.80751(7) 0.53798(7) 0.0165(2) Uani 1 1 d .
H6A H 0.7506 0.8104 0.5217 0.020 Uiso 1 1 calc R
B7A B 0.93824(11) 0.74597(8) 0.61901(7) 0.0182(2) Uani 1 1 d .
H7A H 0.9176 0.6990 0.6679 0.022 Uiso 1 1 calc R
B8A B 1.02211(11) 0.82405(7) 0.60926(7) 0.0167(2) Uani 1 1 d .
H8AA H 1.0685 0.8400 0.6502 0.020 Uiso 1 1 calc R
B9A B 0.92983(11) 0.88508(7) 0.52795(7) 0.0151(2) Uani 1 1 d .
H9AA H 0.9022 0.9498 0.5035 0.018 Uiso 1 1 calc R
B10A B 0.87003(11) 0.83942(8) 0.60703(7) 0.0180(2) Uani 1 1 d .
H10B H 0.8050 0.8636 0.6411 0.022 Uiso 1 1 calc R
O1 O 0.06173(8) 0.09600(5) 0.23339(4) 0.02037(17) Uani 1 1 d .
N1 N 0.06266(9) 0.12451(6) 0.11067(5) 0.01664(19) Uani 1 1 d .
H1 H 0.0976 0.0755 0.1200 0.020 Uiso 1 1 calc R
N2 N 0.12376(9) 0.01852(6) 0.23552(5) 0.0202(2) Uani 1 1 d .
N3 N 0.09876(10) -0.00398(6) 0.35965(5) 0.0217(2) Uani 1 1 d .
H3B H 0.0599 0.0437 0.3530 0.026 Uiso 1 1 calc R
H3C H 0.1124 -0.0380 0.4036 0.026 Uiso 1 1 calc R
C1 C 0.03695(10) 0.14495(7) 0.16668(6) 0.0167(2) Uani 1 1 d .
C2 C 0.13695(10) -0.02477(7) 0.30315(6) 0.0178(2) Uani 1 1 d .
C3 C -0.02407(10) 0.22401(7) 0.16488(6) 0.0184(2) Uani 1 1 d .
H3D H -0.0889 0.2188 0.1994 0.022 Uiso 1 1 calc R
H3E H -0.0612 0.2535 0.1161 0.022 Uiso 1 1 calc R
C4 C 0.06107(12) 0.27009(8) 0.18374(7) 0.0252(3) Uani 1 1 d .
H4B H 0.0939 0.2433 0.2339 0.030 Uiso 1 1 calc R
H4C H 0.1287 0.2734 0.1512 0.030 Uiso 1 1 calc R
C5 C -0.00724(15) 0.35133(10) 0.17565(11) 0.0439(4) Uani 1 1 d .
H5B H -0.0401 0.3773 0.1260 0.066 Uiso 1 1 calc GR
H5C H 0.0470 0.3814 0.1867 0.066 Uiso 1 1 calc GR
H5D H -0.0727 0.3477 0.2090 0.066 Uiso 1 1 calc GR
C6 C 0.20367(11) -0.10686(7) 0.31656(6) 0.0192(2) Uani 1 1 d .
H6B H 0.1984 -0.1202 0.2722 0.023 Uiso 1 1 calc R
H6C H 0.1656 -0.1432 0.3552 0.023 Uiso 1 1 calc R
C7 C 0.33466(10) -0.11684(6) 0.33837(6) 0.0167(2) Uani 1 1 d .
C8 C 0.37613(11) -0.15439(7) 0.41005(6) 0.0206(2) Uani 1 1 d .
H8 H 0.3216 -0.1724 0.4460 0.025 Uiso 1 1 calc R
C9 C 0.49642(12) -0.16562(7) 0.42918(7) 0.0235(2) Uani 1 1 d .
H9 H 0.5238 -0.1910 0.4781 0.028 Uiso 1 1 calc R
C10 C 0.57707(11) -0.13975(7) 0.37674(7) 0.0235(2) Uani 1 1 d .
H10 H 0.6597 -0.1483 0.3897 0.028 Uiso 1 1 calc R
C11 C 0.53646(11) -0.10140(7) 0.30538(7) 0.0222(2) Uani 1 1 d .
H11 H 0.5913 -0.0833 0.2696 0.027 Uiso 1 1 calc R
C12 C 0.41558(11) -0.08944(7) 0.28618(6) 0.0192(2) Uani 1 1 d .
H12 H 0.3880 -0.0626 0.2374 0.023 Uiso 1 1 calc R
B1 B 0.07257(12) 0.26364(8) -0.00411(7) 0.0192(2) Uani 1 1 d .
H1B H 0.1060 0.3006 0.0229 0.023 Uiso 1 1 calc R
B2 B 0.04128(11) 0.17304(7) 0.03010(7) 0.0159(2) Uani 1 1 d .
B3 B -0.07092(12) 0.25695(8) -0.02166(7) 0.0186(2) Uani 1 1 d .
H3 H -0.1465 0.2942 -0.0044 0.022 Uiso 1 1 calc R
B4 B 0.03789(12) 0.28149(7) -0.09232(7) 0.0188(2) Uani 1 1 d .
H4 H 0.0490 0.3388 -0.1320 0.023 Uiso 1 1 calc R
B5 B 0.14943(11) 0.19692(7) -0.03927(7) 0.0165(2) Uani 1 1 d .
H5 H 0.2496 0.1864 -0.0362 0.020 Uiso 1 1 calc R
B6 B -0.08264(11) 0.15895(7) -0.01772(7) 0.0170(2) Uani 1 1 d .
H6 H -0.1558 0.1310 0.0123 0.020 Uiso 1 1 calc R
B7 B -0.08551(12) 0.23671(8) -0.10497(7) 0.0191(2) Uani 1 1 d .
H7 H -0.1610 0.2712 -0.1450 0.023 Uiso 1 1 calc R
B8 B 0.07039(11) 0.19375(7) -0.11675(7) 0.0169(2) Uani 1 1 d .
H8B H 0.1197 0.1938 -0.1666 0.020 Uiso 1 1 calc R
B9 B 0.07240(11) 0.11671(7) -0.02971(7) 0.0164(2) Uani 1 1 d .
H9B H 0.1227 0.0551 -0.0093 0.020 Uiso 1 1 calc R
B10 B -0.03935(12) 0.14069(8) -0.09441(7) 0.0187(2) Uani 1 1 d .
H10C H -0.0729 0.1042 -0.1220 0.022 Uiso 1 1 calc R

loop_
_atom_site_aniso_label
_atom_site_aniso_U_11
_atom_site_aniso_U_22
_atom_site_aniso_U_33
_atom_site_aniso_U_23
_atom_site_aniso_U_13
_atom_site_aniso_U_12
P1 0.01131(13) 0.01173(13) 0.01583(13) -0.00532(10) 0.00246(10) -0.00097(10)
C13 0.0126(5) 0.0158(5) 0.0190(5) -0.0067(4) 0.0005(4) -0.0019(4)
C14 0.0116(5) 0.0155(5) 0.0205(5) -0.0060(4) 0.0003(4) -0.0019(4)
C15 0.0223(6) 0.0204(6) 0.0237(6) -0.0069(5) 0.0052(5) 0.0021(5)
C16 0.0347(7) 0.0241(6) 0.0229(6) -0.0016(5) 0.0081(5) 0.0015(5)
C17 0.0295(7) 0.0160(6) 0.0301(6) -0.0012(5) 0.0010(5) 0.0020(5)
C18 0.0243(6) 0.0179(6) 0.0313(6) -0.0123(5) -0.0005(5) 0.0018(5)
C19 0.0189(5) 0.0200(6) 0.0219(5) -0.0099(5) -0.0002(4) -0.0008(4)
C20 0.0168(5) 0.0139(5) 0.0151(5) -0.0055(4) 0.0019(4) -0.0006(4)
C21 0.0163(5) 0.0220(6) 0.0219(5) -0.0080(4) 0.0026(4) -0.0021(4)
C22 0.0222(6) 0.0273(6) 0.0226(5) -0.0099(5) -0.0006(5) -0.0068(5)
C23 0.0286(6) 0.0255(6) 0.0186(5) -0.0109(5) 0.0016(5) -0.0025(5)
C24 0.0210(6) 0.0238(6) 0.0184(5) -0.0075(4) 0.0054(4) -0.0005(5)
C25 0.0152(5) 0.0168(5) 0.0173(5) -0.0038(4) 0.0016(4) -0.0015(4)
C26 0.0151(5) 0.0130(5) 0.0162(5) -0.0056(4) 0.0010(4) 0.0001(4)
C27 0.0154(5) 0.0178(5) 0.0193(5) -0.0057(4) 0.0044(4) -0.0026(4)
C28 0.0230(6) 0.0168(5) 0.0214(5) -0.0052(4) 0.0056(5) -0.0056(4)
C29 0.0243(6) 0.0149(5) 0.0190(5) -0.0040(4) -0.0003(4) 0.0000(4)
C30 0.0162(5) 0.0192(6) 0.0244(5) -0.0079(4) -0.0028(4) 0.0008(4)
C31 0.0160(5) 0.0168(5) 0.0242(5) -0.0077(4) 0.0005(4) -0.0024(4)
C32 0.0119(5) 0.0155(5) 0.0170(5) -0.0043(4) 0.0019(4) -0.0019(4)
C33 0.0248(6) 0.0167(5) 0.0220(5) -0.0086(4) 0.0038(5) -0.0042(4)
C34 0.0294(6) 0.0192(6) 0.0258(6) -0.0054(5) 0.0031(5) -0.0098(5)
C35 0.0192(6) 0.0274(6) 0.0186(5) -0.0029(5) 0.0027(4) -0.0073(5)
C36 0.0183(5) 0.0257(6) 0.0207(5) -0.0104(5) 0.0041(4) -0.0011(5)
C37 0.0165(5) 0.0166(5) 0.0224(5) -0.0078(4) 0.0028(4) -0.0017(4)
P1A 0.01369(13) 0.01219(13) 0.01545(13) -0.00564(10) 0.00252(10) -0.00199(10)
C13A 0.0153(5) 0.0162(5) 0.0198(5) -0.0061(4) 0.0007(4) -0.0032(4)
C14A 0.0136(5) 0.0162(5) 0.0209(5) -0.0061(4) 0.0003(4) -0.0025(4)
C15A 0.0200(6) 0.0205(6) 0.0229(5) -0.0097(5) 0.0025(4) -0.0022(4)
C16A 0.0262(6) 0.0194(6) 0.0308(6) -0.0115(5) 0.0007(5) 0.0019(5)
C17A 0.0330(7) 0.0171(6) 0.0292(6) -0.0041(5) -0.0019(5) 0.0013(5)
C18A 0.0387(7) 0.0227(6) 0.0212(6) -0.0048(5) 0.0030(5) 0.0005(5)
C19A 0.0253(6) 0.0191(6) 0.0225(6) -0.0082(5) 0.0033(5) 0.0006(5)
C20A 0.0133(5) 0.0158(5) 0.0164(5) -0.0047(4) 0.0021(4) -0.0020(4)
C21A 0.0232(6) 0.0159(5) 0.0204(5) -0.0078(4) 0.0044(4) -0.0031(4)
C22A 0.0262(6) 0.0167(5) 0.0228(5) -0.0049(4) 0.0019(5) -0.0074(5)
C23A 0.0188(5) 0.0256(6) 0.0174(5) -0.0048(4) 0.0032(4) -0.0071(5)
C24A 0.0183(5) 0.0248(6) 0.0200(5) -0.0113(5) 0.0044(4) -0.0025(4)
C25A 0.0176(5) 0.0164(5) 0.0219(5) -0.0091(4) 0.0026(4) -0.0024(4)
C26A 0.0199(5) 0.0133(5) 0.0150(5) -0.0055(4) 0.0030(4) -0.0029(4)
C27A 0.0195(6) 0.0222(6) 0.0208(5) -0.0087(4) 0.0047(4) -0.0049(4)
C28A 0.0241(6) 0.0273(6) 0.0219(5) -0.0105(5) 0.0020(5) -0.0095(5)
C29A 0.0322(7) 0.0254(6) 0.0183(5) -0.0114(5) 0.0048(5) -0.0082(5)
C30A 0.0246(6) 0.0232(6) 0.0201(5) -0.0092(5) 0.0082(5) -0.0043(5)
C31A 0.0190(5) 0.0173(5) 0.0188(5) -0.0052(4) 0.0033(4) -0.0046(4)
C32A 0.0182(5) 0.0135(5) 0.0158(5) -0.0057(4) 0.0033(4) -0.0021(4)
C33A 0.0184(6) 0.0179(6) 0.0251(5) -0.0066(4) 0.0009(5) -0.0046(4)
C34A 0.0182(6) 0.0196(6) 0.0240(5) -0.0046(4) -0.0014(4) -0.0008(4)
C35A 0.0261(6) 0.0144(5) 0.0187(5) -0.0032(4) 0.0027(4) -0.0014(4)
C36A 0.0241(6) 0.0160(5) 0.0210(5) -0.0061(4) 0.0053(5) -0.0068(4)
C37A 0.0167(5) 0.0179(5) 0.0181(5) -0.0069(4) 0.0040(4) -0.0036(4)
O1A 0.0239(4) 0.0177(4) 0.0200(4) -0.0097(3) -0.0029(3) 0.0023(3)
N1A 0.0146(4) 0.0156(4) 0.0185(4) -0.0069(4) 0.0013(4) -0.0021(3)
N2A 0.0199(5) 0.0159(5) 0.0218(5) -0.0095(4) -0.0004(4) 0.0010(4)
N3A 0.0300(6) 0.0227(5) 0.0193(5) -0.0091(4) 0.0006(4) 0.0045(4)
C1A 0.0149(5) 0.0199(6) 0.0202(5) -0.0086(4) 0.0005(4) -0.0002(4)
C2A 0.0117(5) 0.0207(6) 0.0207(5) -0.0095(4) 0.0005(4) -0.0013(4)
C3A 0.0240(6) 0.0207(6) 0.0264(6) -0.0121(5) -0.0022(5) -0.0018(5)
C4A 0.0215(6) 0.0303(7) 0.0328(6) -0.0192(5) -0.0046(5) 0.0028(5)
C5A 0.0279(7) 0.0433(9) 0.0775(12) -0.0440(9) -0.0087(8) 0.0045(6)
C6A 0.0166(5) 0.0184(5) 0.0213(5) -0.0083(4) 0.0009(4) -0.0029(4)
C7A 0.0163(5) 0.0129(5) 0.0193(5) -0.0078(4) 0.0012(4) -0.0013(4)
C8A 0.0225(6) 0.0178(5) 0.0194(5) -0.0083(4) 0.0033(4) -0.0040(4)
C9A 0.0203(6) 0.0230(6) 0.0296(6) -0.0121(5) 0.0089(5) -0.0058(5)
C10A 0.0156(5) 0.0225(6) 0.0364(7) -0.0113(5) -0.0017(5) -0.0001(5)
C11A 0.0244(6) 0.0215(6) 0.0237(6) -0.0038(5) -0.0041(5) 0.0006(5)
C12A 0.0205(6) 0.0185(5) 0.0210(5) -0.0059(4) 0.0033(4) -0.0030(4)
B1A 0.0149(6) 0.0176(6) 0.0207(6) -0.0077(5) 0.0026(5) 0.0002(5)
B2A 0.0137(6) 0.0146(5) 0.0172(5) -0.0066(4) 0.0020(4) -0.0027(4)
B3A 0.0161(6) 0.0168(6) 0.0218(6) -0.0075(5) 0.0028(5) -0.0019(5)
B4A 0.0129(6) 0.0173(6) 0.0195(5) -0.0040(5) 0.0020(5) -0.0007(4)
B5A 0.0123(5) 0.0180(6) 0.0151(5) -0.0049(4) 0.0020(4) -0.0026(4)
B6A 0.0121(5) 0.0172(6) 0.0212(6) -0.0079(5) 0.0022(5) -0.0027(4)
B7A 0.0150(6) 0.0189(6) 0.0202(6) -0.0059(5) 0.0045(5) -0.0041(5)
B8A 0.0137(6) 0.0190(6) 0.0177(5) -0.0068(5) 0.0020(4) -0.0029(5)
B9A 0.0127(5) 0.0151(6) 0.0182(5) -0.0069(4) 0.0006(4) -0.0016(4)
B10A 0.0142(6) 0.0216(6) 0.0198(6) -0.0091(5) 0.0040(5) -0.0034(5)
O1 0.0226(4) 0.0198(4) 0.0169(4) -0.0076(3) 0.0013(3) 0.0026(3)
N1 0.0152(4) 0.0170(4) 0.0173(4) -0.0064(4) 0.0023(4) -0.0012(4)
N2 0.0209(5) 0.0187(5) 0.0200(4) -0.0089(4) 0.0013(4) 0.0031(4)
N3 0.0278(5) 0.0185(5) 0.0177(4) -0.0064(4) 0.0023(4) -0.0014(4)
C1 0.0119(5) 0.0210(5) 0.0177(5) -0.0072(4) 0.0011(4) -0.0030(4)
C2 0.0134(5) 0.0194(5) 0.0215(5) -0.0080(4) 0.0009(4) -0.0035(4)
C3 0.0161(5) 0.0207(6) 0.0190(5) -0.0089(4) 0.0010(4) -0.0008(4)
C4 0.0204(6) 0.0293(7) 0.0307(6) -0.0165(5) -0.0030(5) -0.0036(5)
C5 0.0313(8) 0.0341(8) 0.0756(12) -0.0325(8) -0.0160(8) -0.0010(6)
C6 0.0187(6) 0.0172(5) 0.0229(5) -0.0086(4) 0.0018(4) -0.0031(4)
C7 0.0172(5) 0.0138(5) 0.0202(5) -0.0081(4) 0.0021(4) -0.0016(4)
C8 0.0210(6) 0.0188(5) 0.0203(5) -0.0056(4) 0.0052(4) -0.0021(4)
C9 0.0240(6) 0.0228(6) 0.0205(5) -0.0055(5) -0.0013(5) 0.0000(5)
C10 0.0165(5) 0.0255(6) 0.0305(6) -0.0127(5) 0.0013(5) -0.0028(5)
C11 0.0211(6) 0.0223(6) 0.0266(6) -0.0107(5) 0.0076(5) -0.0080(5)
C12 0.0238(6) 0.0178(5) 0.0174(5) -0.0071(4) 0.0032(4) -0.0056(4)
B1 0.0196(6) 0.0182(6) 0.0213(6) -0.0083(5) 0.0050(5) -0.0047(5)
B2 0.0149(6) 0.0170(6) 0.0155(5) -0.0063(5) 0.0028(4) -0.0013(4)
B3 0.0170(6) 0.0183(6) 0.0187(5) -0.0060(5) 0.0039(5) -0.0001(5)
B4 0.0182(6) 0.0168(6) 0.0205(6) -0.0060(5) 0.0046(5) -0.0024(5)
B5 0.0140(6) 0.0185(6) 0.0170(5) -0.0065(5) 0.0021(4) -0.0027(5)
B6 0.0134(6) 0.0190(6) 0.0179(5) -0.0056(5) 0.0029(4) -0.0029(5)
B7 0.0140(6) 0.0230(6) 0.0180(5) -0.0057(5) 0.0027(5) -0.0010(5)
B8 0.0153(6) 0.0177(6) 0.0172(5) -0.0062(5) 0.0025(4) -0.0018(5)
B9 0.0156(6) 0.0159(6) 0.0177(5) -0.0067(5) 0.0035(5) -0.0014(5)
B10 0.0153(6) 0.0228(6) 0.0194(5) -0.0085(5) 0.0028(5) -0.0045(5)

loop_
_atom_type_symbol
_atom_type_description
_atom_type_scat_dispersion_real
_atom_type_scat_dispersion_imag
_atom_type_scat_source
C C 0.0181 0.0091 'International Tables Vol C Tables 4.2.6.8 and 6.1.1.4'
H H 0.0000 0.0000 'International Tables Vol C Tables 4.2.6.8 and 6.1.1.4'
B B 0.0090 0.0039 'International Tables Vol C Tables 4.2.6.8 and 6.1.1.4'
N N 0.0311 0.0180 'International Tables Vol C Tables 4.2.6.8 and 6.1.1.4'
O O 0.0492 0.0322 'International Tables Vol C Tables 4.2.6.8 and 6.1.1.4'
P P 0.2955 0.4335 'International Tables Vol C Tables 4.2.6.8 and 6.1.1.4'

loop_
_geom_angle_atom_site_label_1
_geom_angle_atom_site_label_2
_geom_angle_atom_site_label_3
_geom_angle
C20 P1 C13 110.65(5)
C26 P1 C13 109.46(5)
C26 P1 C20 110.05(5)
C26 P1 C32 109.37(5)
C32 P1 C13 107.20(5)
C32 P1 C20 110.06(5)
P1 C13 H13A 109.1
P1 C13 H13B 109.1
H13A C13 H13B 107.9
C14 C13 P1 112.39(8)
C14 C13 H13A 109.1
C14 C13 H13B 109.1
C15 C14 C13 119.46(10)
C15 C14 C19 118.76(11)
C19 C14 C13 121.75(10)
C14 C15 H15 119.7
C16 C15 C14 120.68(11)
C16 C15 H15 119.7
C15 C16 H16 119.8
C15 C16 C17 120.47(12)
C17 C16 H16 119.8
C16 C17 H17 120.4
C18 C17 C16 119.18(12)
C18 C17 H17 120.4
C17 C18 H18 119.7
C17 C18 C19 120.51(11)
C19 C18 H18 119.7
C14 C19 H19 119.8
C18 C19 C14 120.41(11)
C18 C19 H19 119.8
C21 C20 P1 119.06(8)
C21 C20 C25 120.53(10)
C25 C20 P1 120.24(9)
C20 C21 H21 120.3
C22 C21 C20 119.40(11)
C22 C21 H21 120.3
C21 C22 H22 119.9
C21 C22 C23 120.28(12)
C23 C22 H22 119.9
C22 C23 H23 119.9
C24 C23 C22 120.22(11)
C24 C23 H23 119.9
C23 C24 H24 119.8
C23 C24 C25 120.37(11)
C25 C24 H24 119.8
C20 C25 H25 120.4
C24 C25 C20 119.14(11)
C24 C25 H25 120.4
C27 C26 P1 119.80(9)
C27 C26 C31 120.74(10)
C31 C26 P1 119.42(9)
C26 C27 H27 120.3
C28 C27 C26 119.30(11)
C28 C27 H27 120.3
C27 C28 H28 119.9
C27 C28 C29 120.28(11)
C29 C28 H28 119.9
C28 C29 H29 119.9
C28 C29 C30 120.12(11)
C30 C29 H29 119.9
C29 C30 H30 119.8
C31 C30 C29 120.38(11)
C31 C30 H30 119.8
C26 C31 H31 120.4
C30 C31 C26 119.16(11)
C30 C31 H31 120.4
C33 C32 P1 121.60(8)
C33 C32 C37 120.25(10)
C37 C32 P1 117.62(8)
C32 C33 H33 120.2
C34 C33 C32 119.61(11)
C34 C33 H33 120.2
C33 C34 H34 120.0
C35 C34 C33 120.05(11)
C35 C34 H34 120.0
C34 C35 H35 119.8
C34 C35 C36 120.42(11)
C36 C35 H35 119.8
C35 C36 H36 120.0
C35 C36 C37 119.92(11)
C37 C36 H36 120.0
C32 C37 H37 120.1
C36 C37 C32 119.74(11)
C36 C37 H37 120.1
C20A P1A C13A 107.77(5)
C20A P1A C26A 108.35(5)
C26A P1A C13A 111.29(5)
C32A P1A C13A 109.09(5)
C32A P1A C20A 110.12(5)
C32A P1A C26A 110.18(5)
P1A C13A H13C 108.8
P1A C13A H13D 108.8
H13C C13A H13D 107.7
C14A C13A P1A 113.88(8)
C14A C13A H13C 108.8
C14A C13A H13D 108.8
C15A C14A C13A 121.60(10)
C19A C14A C13A 119.35(10)
C19A C14A C15A 119.00(11)
C14A C15A H15A 119.8
C16A C15A C14A 120.44(11)
C16A C15A H15A 119.8
C15A C16A H16A 119.9
C17A C16A C15A 120.26(11)
C17A C16A H16A 119.9
C16A C17A H17A 120.3
C18A C17A C16A 119.31(12)
C18A C17A H17A 120.3
C17A C18A H18A 119.7
C17A C18A C19A 120.64(12)
C19A C18A H18A 119.7
C14A C19A H19A 119.8
C18A C19A C14A 120.35(11)
C18A C19A H19A 119.8
C21A C20A P1A 120.53(8)
C25A C20A P1A 118.60(9)
C25A C20A C21A 120.42(10)
C20A C21A H21A 120.2
C22A C21A C20A 119.69(10)
C22A C21A H21A 120.2
C21A C22A H22A 120.0
C21A C22A C23A 119.93(11)
C23A C22A H22A 120.0
C22A C23A H23A 119.8
C24A C23A C22A 120.42(10)
C24A C23A H23A 119.8
C23A C24A H24A 120.0
C23A C24A C25A 120.09(10)
C25A C24A H24A 120.0
C20A C25A H25A 120.3
C24A C25A C20A 119.44(10)
C24A C25A H25A 120.3
C27A C26A P1A 118.64(8)
C27A C26A C31A 120.63(10)
C31A C26A P1A 120.59(9)
C26A C27A H27A 120.3
C28A C27A C26A 119.36(11)
C28A C27A H27A 120.3
C27A C28A H28A 119.9
C27A C28A C29A 120.28(12)
C29A C28A H28A 119.9
C28A C29A H29A 119.9
C30A C29A C28A 120.15(11)
C30A C29A H29A 119.9
C29A C30A H30A 119.7
C29A C30A C31A 120.50(11)
C31A C30A H30A 119.7
C26A C31A H31A 120.5
C30A C31A C26A 119.04(11)
C30A C31A H31A 120.5
C33A C32A P1A 118.44(9)
C37A C32A P1A 121.08(9)
C37A C32A C33A 120.43(10)
C32A C33A H33A 120.3
C34A C33A C32A 119.32(11)
C34A C33A H33A 120.3
C33A C34A H34A 119.9
C33A C34A C35A 120.30(11)
C35A C34A H34A 119.9
C34A C35A H35A 119.9
C34A C35A C36A 120.21(11)
C36A C35A H35A 119.9
C35A C36A H36A 119.9
C37A C36A C35A 120.22(11)
C37A C36A H36A 119.9
C32A C37A H37A 120.2
C36A C37A C32A 119.51(11)
C36A C37A H37A 120.2
C1A O1A N2A 112.67(8)
C1A N1A H1A 114.9
C1A N1A B2A 130.25(10)
B2A N1A H1A 114.9
C2A N2A O1A 107.02(9)
H3AA N3A H3AB 120.0
C2A N3A H3AA 120.0
C2A N3A H3AB 120.0
O1A C1A C3A 112.11(10)
N1A C1A O1A 122.27(10)
N1A C1A C3A 125.62(11)
N2A C2A N3A 127.48(11)
N2A C2A C6A 114.54(10)
N3A C2A C6A 117.87(10)
C1A C3A H3AC 109.3
C1A C3A H3AD 109.3
C1A C3A C4A 111.60(10)
H3AC C3A H3AD 108.0
C4A C3A H3AC 109.3
C4A C3A H3AD 109.3
C3A C4A H4AA 109.4
C3A C4A H4AB 109.4
H4AA C4A H4AB 108.0
C5A C4A C3A 110.95(12)
C5A C4A H4AA 109.4
C5A C4A H4AB 109.4
C4A C5A H5AA 109.5
C4A C5A H5AB 109.5
C4A C5A H5AC 109.5
H5AA C5A H5AB 109.5
H5AA C5A H5AC 109.5
H5AB C5A H5AC 109.5
C2A C6A H6AA 109.5
C2A C6A H6AB 109.5
C2A C6A C7A 110.87(9)
H6AA C6A H6AB 108.1
C7A C6A H6AA 109.5
C7A C6A H6AB 109.5
C8A C7A C6A 119.94(10)
C12A C7A C6A 120.83(10)
C12A C7A C8A 119.23(11)
C7A C8A H8A 119.8
C9A C8A C7A 120.38(11)
C9A C8A H8A 119.8
C8A C9A H9A 120.0
C10A C9A C8A 120.06(11)
C10A C9A H9A 120.0
C9A C10A H10A 120.2
C11A C10A C9A 119.57(12)
C11A C10A H10A 120.2
C10A C11A H11A 119.8
C12A C11A C10A 120.47(12)
C12A C11A H11A 119.8
C7A C12A H12A 119.9
C11A C12A C7A 120.28(11)
C11A C12A H12A 119.9
B2A B1A H1AA 131.2
B2A B1A B3A 64.72(8)
B2A B1A B5A 64.53(7)
B3A B1A H1AA 130.0
B3A B1A B5A 99.50(8)
B4A B1A H1AA 130.4
B4A B1A B2A 98.41(9)
B4A B1A B3A 65.81(8)
B4A B1A B5A 65.07(8)
B5A B1A H1AA 130.5
N1A B2A B1A 122.36(9)
N1A B2A B3A 134.65(9)
N1A B2A B5A 129.10(9)
N1A B2A B6A 117.02(9)
N1A B2A B9A 113.76(9)
B1A B2A B3A 57.84(7)
B1A B2A B5A 57.94(7)
B1A B2A B6A 113.63(9)
B1A B2A B9A 113.70(9)
B5A B2A B3A 91.37(8)
B6A B2A B3A 60.34(7)
B6A B2A B5A 103.27(8)
B9A B2A B3A 103.30(8)
B9A B2A B5A 60.33(7)
B9A B2A B6A 60.84(7)
B1A B3A B2A 57.44(7)
B1A B3A H3A 118.2
B1A B3A B4A 56.81(7)
B1A B3A B6A 112.58(9)
B1A B3A B7A 111.86(9)
B2A B3A H3A 131.6
B2A B3A B4A 88.86(8)
B2A B3A B6A 59.60(7)
B4A B3A H3A 131.8
B6A B3A H3A 120.2
B6A B3A B4A 101.54(8)
B7A B3A B2A 101.17(8)
B7A B3A H3A 120.7
B7A B3A B4A 59.40(7)
B7A B3A B6A 60.42(7)
B1A B4A B3A 57.37(7)
B1A B4A H4A 117.9
B1A B4A B5A 57.75(7)
B1A B4A B7A 112.30(9)
B1A B4A B8A 112.92(9)
B3A B4A H4A 131.2
B5A B4A B3A 90.18(8)
B5A B4A H4A 130.9
B7A B4A B3A 59.33(7)
B7A B4A H4A 120.3
B7A B4A B5A 102.18(8)
B8A B4A B3A 102.17(8)
B8A B4A H4A 119.9
B8A B4A B5A 59.76(7)
B8A B4A B7A 60.90(7)
B1A B5A B2A 57.53(7)
B1A B5A B4A 57.18(7)
B1A B5A H5A 118.0
B1A B5A B8A 112.32(9)
B1A B5A B9A 112.62(9)
B2A B5A B4A 89.58(8)
B2A B5A H5A 131.4
B2A B5A B9A 59.56(7)
B4A B5A H5A 131.3
B8A B5A B2A 101.51(8)
B8A B5A B4A 59.68(7)
B8A B5A H5A 120.5
B8A B5A B9A 60.42(7)
B9A B5A B4A 101.94(8)
B9A B5A H5A 120.2
B2A B6A B3A 60.06(7)
B2A B6A H6A 121.0
B2A B6A B7A 100.77(8)
B2A B6A B9A 59.42(7)
B3A B6A H6A 120.3
B3A B6A B7A 59.39(7)
B3A B6A B9A 102.08(8)
B7A B6A H6A 131.5
B7A B6A B9A 89.90(8)
B9A B6A H6A 130.9
B10A B6A B2A 111.82(9)
B10A B6A B3A 112.30(9)
B10A B6A H6A 118.2
B10A B6A B7A 57.37(7)
B10A B6A B9A 57.41(7)
B3A B7A B4A 61.27(7)
B3A B7A B6A 60.19(7)
B3A B7A H7A 119.5
B3A B7A B8A 102.58(8)
B4A B7A B6A 102.70(8)
B4A B7A H7A 120.0
B4A B7A B8A 59.53(7)
B6A B7A H7A 130.8
B6A B7A B8A 90.05(8)
B8A B7A H7A 131.2
B10A B7A B3A 113.07(9)
B10A B7A B4A 112.42(9)
B10A B7A B6A 57.40(7)
B10A B7A H7A 118.1
B10A B7A B8A 57.21(7)
B4A B8A B5A 60.56(7)
B4A B8A B7A 59.57(7)
B4A B8A H8AA 120.2
B4A B8A B9A 102.26(8)
B5A B8A B7A 101.81(8)
B5A B8A H8AA 120.1
B5A B8A B9A 59.98(7)
B7A B8A H8AA 131.4
B9A B8A B7A 89.80(8)
B9A B8A H8AA 130.9
B10A B8A B4A 112.49(9)
B10A B8A B5A 112.84(9)
B10A B8A B7A 57.26(7)
B10A B8A H8AA 117.9
B10A B8A B9A 57.52(7)
B2A B9A B5A 60.10(7)
B2A B9A B6A 59.74(7)
B2A B9A B8A 101.32(8)
B2A B9A H9AA 120.7
B5A B9A B6A 102.31(8)
B5A B9A B8A 59.60(7)
B5A B9A H9AA 120.3
B6A B9A H9AA 130.7
B8A B9A B6A 90.25(8)
B8A B9A H9AA 131.2
B10A B9A B2A 112.03(9)
B10A B9A B5A 112.34(9)
B10A B9A B6A 57.32(7)
B10A B9A B8A 57.34(7)
B10A B9A H9AA 118.2
B6A B10A B9A 65.27(7)
B6A B10A H10B 130.2
B7A B10A B6A 65.23(8)
B7A B10A B9A 99.21(8)
B7A B10A H10B 130.3
B8A B10A B6A 99.67(9)
B8A B10A B7A 65.53(8)
B8A B10A B9A 65.14(7)
B8A B10A H10B 130.1
B9A B10A H10B 130.5
C1 O1 N2 112.44(8)
C1 N1 H1 115.2
C1 N1 B2 129.65(10)
B2 N1 H1 115.2
C2 N2 O1 106.46(9)
H3B N3 H3C 120.0
C2 N3 H3B 120.0
C2 N3 H3C 120.0
O1 C1 C3 112.17(9)
N1 C1 O1 122.59(10)
N1 C1 C3 125.23(10)
N2 C2 N3 127.16(11)
N2 C2 C6 114.29(10)
N3 C2 C6 118.55(10)
C1 C3 H3D 109.0
C1 C3 H3E 109.0
C1 C3 C4 113.02(10)
H3D C3 H3E 107.8
C4 C3 H3D 109.0
C4 C3 H3E 109.0
C3 C4 H4B 109.9
C3 C4 H4C 109.9
H4B C4 H4C 108.3
C5 C4 C3 109.11(11)
C5 C4 H4B 109.9
C5 C4 H4C 109.9
C4 C5 H5B 109.5
C4 C5 H5C 109.5
C4 C5 H5D 109.5
H5B C5 H5C 109.5
H5B C5 H5D 109.5
H5C C5 H5D 109.5
C2 C6 H6B 109.3
C2 C6 H6C 109.3
C2 C6 C7 111.77(9)
H6B C6 H6C 107.9
C7 C6 H6B 109.3
C7 C6 H6C 109.3
C8 C7 C6 120.78(10)
C8 C7 C12 119.16(11)
C12 C7 C6 120.05(10)
C7 C8 H8 119.8
C9 C8 C7 120.49(11)
C9 C8 H8 119.8
C8 C9 H9 119.9
C8 C9 C10 120.12(11)
C10 C9 H9 119.9
C9 C10 H10 120.1
C11 C10 C9 119.85(12)
C11 C10 H10 120.1
C10 C11 H11 119.9
C10 C11 C12 120.11(11)
C12 C11 H11 119.9
C7 C12 H12 119.9
C11 C12 C7 120.25(11)
C11 C12 H12 119.9
B2 B1 H1B 131.1
B2 B1 B3 64.79(8)
B2 B1 B5 64.66(7)
B3 B1 H1B 130.2
B4 B1 H1B 130.4
B4 B1 B2 98.51(9)
B4 B1 B3 65.47(8)
B4 B1 B5 65.32(8)
B5 B1 H1B 130.3
B5 B1 B3 99.51(9)
N1 B2 B1 121.95(10)
N1 B2 B3 134.14(9)
N1 B2 B5 129.41(10)
N1 B2 B6 117.16(9)
N1 B2 B9 114.21(9)
B1 B2 B3 58.07(7)
B1 B2 B5 57.98(7)
B1 B2 B6 113.66(9)
B1 B2 B9 113.84(9)
B5 B2 B3 91.46(8)
B6 B2 B3 60.14(7)
B6 B2 B5 103.17(8)
B9 B2 B3 103.25(8)
B9 B2 B5 60.39(7)
B9 B2 B6 60.79(7)
B1 B3 B2 57.14(7)
B1 B3 H3 118.3
B1 B3 B4 56.80(7)
B1 B3 B6 112.41(9)
B1 B3 B7 112.15(9)
B2 B3 H3 131.6
B2 B3 B4 88.87(8)
B2 B3 B6 59.72(7)
B4 B3 H3 131.7
B6 B3 H3 120.2
B6 B3 B4 101.69(8)
B7 B3 B2 101.49(8)
B7 B3 H3 120.4
B7 B3 B4 59.77(7)
B7 B3 B6 60.45(7)
B1 B4 B3 57.73(7)
B1 B4 H4 117.9
B1 B4 B5 57.65(7)
B1 B4 B7 112.69(9)
B1 B4 B8 112.40(9)
B3 B4 H4 131.1
B5 B4 B3 90.40(8)
B5 B4 H4 130.9
B7 B4 B3 59.42(7)
B7 B4 H4 120.1
B7 B4 B5 102.34(9)
B8 B4 B3 101.90(8)
B8 B4 H4 120.4
B8 B4 B5 59.36(7)
B8 B4 B7 60.90(7)
B1 B5 B2 57.36(7)
B1 B5 B4 57.03(7)
B1 B5 H5 118.1
B1 B5 B8 112.29(9)
B1 B5 B9 112.44(9)
B2 B5 B4 89.28(8)
B2 B5 H5 131.6
B2 B5 B9 59.49(7)
B4 B5 H5 131.3
B8 B5 B2 101.29(8)
B8 B5 B4 59.85(7)
B8 B5 H5 120.4
B8 B5 B9 60.33(7)
B9 B5 B4 101.93(9)
B9 B5 H5 120.3
B2 B6 B3 60.14(7)
B2 B6 H6 121.0
B2 B6 B7 101.14(8)
B2 B6 B9 59.32(7)
B3 B6 H6 120.3
B3 B6 B7 59.54(7)
B3 B6 B9 102.19(8)
B7 B6 H6 131.2
B7 B6 B9 90.37(8)
B9 B6 H6 130.7
B10 B6 B2 111.93(9)
B10 B6 B3 112.47(9)
B10 B6 H6 118.1
B10 B6 B7 57.49(7)
B10 B6 B9 57.62(7)
B3 B7 B4 60.81(7)
B3 B7 B6 60.01(7)
B3 B7 H7 119.9
B3 B7 B8 101.84(9)
B4 B7 B6 102.12(9)
B4 B7 H7 120.3
B4 B7 B8 59.42(7)
B6 B7 H7 131.2
B6 B7 B8 89.38(8)
B8 B7 H7 131.6
B10 B7 B3 112.65(9)
B10 B7 B4 112.11(9)
B10 B7 B6 57.22(7)
B10 B7 H7 118.2
B10 B7 B8 57.00(7)
B4 B8 B7 59.68(7)
B4 B8 H8B 120.1
B4 B8 B9 102.52(8)
B5 B8 B4 60.79(7)
B5 B8 B7 102.49(8)
B5 B8 H8B 119.6
B5 B8 B9 60.23(7)
B7 B8 H8B 131.2
B9 B8 B7 90.27(8)
B9 B8 H8B 130.7
B10 B8 B4 112.57(9)
B10 B8 B5 113.39(9)
B10 B8 B7 57.24(7)
B10 B8 H8B 117.8
B10 B8 B9 57.78(7)
B2 B9 B5 60.12(7)
B2 B9 B6 59.89(7)
B2 B9 B8 101.11(8)
B2 B9 H9B 120.7
B5 B9 B6 102.34(8)
B5 B9 B8 59.44(7)
B5 B9 H9B 120.3
B6 B9 H9B 130.8
B8 B9 B6 89.98(8)
B8 B9 H9B 131.4
B10 B9 B2 112.02(9)
B10 B9 B5 112.26(9)
B10 B9 B6 57.16(7)
B10 B9 B8 57.34(7)
B10 B9 H9B 118.3
B6 B10 B7 65.29(8)
B6 B10 B8 99.32(9)
B6 B10 B9 65.23(8)
B6 B10 H10C 130.4
B7 B10 B9 99.54(9)
B7 B10 H10C 130.0
B8 B10 B7 65.76(8)
B8 B10 B9 64.88(8)
B8 B10 H10C 130.3
B9 B10 H10C 130.4

loop_
_geom_bond_atom_site_label_1
_geom_bond_atom_site_label_2
_geom_bond_distance
P1 C13 1.8168(11)
P1 C20 1.7955(11)
P1 C26 1.7915(11)
P1 C32 1.7951(11)
C13 H13A 0.9900
C13 H13B 0.9900
C13 C14 1.5145(15)
C14 C15 1.3923(16)
C14 C19 1.3985(16)
C15 H15 0.9500
C15 C16 1.3888(18)
C16 H16 0.9500
C16 C17 1.3916(19)
C17 H17 0.9500
C17 C18 1.3887(19)
C18 H18 0.9500
C18 C19 1.3919(17)
C19 H19 0.9500
C20 C21 1.3978(17)
C20 C25 1.4020(15)
C21 H21 0.9500
C21 C22 1.3856(18)
C22 H22 0.9500
C22 C23 1.3915(18)
C23 H23 0.9500
C23 C24 1.3878(19)
C24 H24 0.9500
C24 C25 1.3890(17)
C25 H25 0.9500
C26 C27 1.3971(16)
C26 C31 1.4014(16)
C27 H27 0.9500
C27 C28 1.3902(17)
C28 H28 0.9500
C28 C29 1.3924(18)
C29 H29 0.9500
C29 C30 1.3929(17)
C30 H30 0.9500
C30 C31 1.3888(17)
C31 H31 0.9500
C32 C33 1.3936(16)
C32 C37 1.3955(16)
C33 H33 0.9500
C33 C34 1.3908(17)
C34 H34 0.9500
C34 C35 1.3876(18)
C35 H35 0.9500
C35 C36 1.3881(18)
C36 H36 0.9500
C36 C37 1.3894(16)
C37 H37 0.9500
P1A C13A 1.8175(12)
P1A C20A 1.7946(11)
P1A C26A 1.7954(11)
P1A C32A 1.7929(11)
C13A H13C 0.9900
C13A H13D 0.9900
C13A C14A 1.5124(15)
C14A C15A 1.3960(16)
C14A C19A 1.3942(17)
C15A H15A 0.9500
C15A C16A 1.3923(18)
C16A H16A 0.9500
C16A C17A 1.3921(19)
C17A H17A 0.9500
C17A C18A 1.3880(19)
C18A H18A 0.9500
C18A C19A 1.3892(18)
C19A H19A 0.9500
C20A C21A 1.3961(16)
C20A C25A 1.3952(16)
C21A H21A 0.9500
C21A C22A 1.3876(16)
C22A H22A 0.9500
C22A C23A 1.3899(18)
C23A H23A 0.9500
C23A C24A 1.3891(18)
C24A H24A 0.9500
C24A C25A 1.3902(16)
C25A H25A 0.9500
C26A C27A 1.3982(17)
C26A C31A 1.4021(16)
C27A H27A 0.9500
C27A C28A 1.3878(17)
C28A H28A 0.9500
C28A C29A 1.3918(18)
C29A H29A 0.9500
C29A C30A 1.3888(19)
C30A H30A 0.9500
C30A C31A 1.3895(17)
C31A H31A 0.9500
C32A C33A 1.4009(17)
C32A C37A 1.3995(16)
C33A H33A 0.9500
C33A C34A 1.3897(17)
C34A H34A 0.9500
C34A C35A 1.3912(18)
C35A H35A 0.9500
C35A C36A 1.3917(18)
C36A H36A 0.9500
C36A C37A 1.3876(16)
C37A H37A 0.9500
O1A N2A 1.4672(12)
O1A C1A 1.3295(14)
N1A H1A 0.8800
N1A C1A 1.2882(16)
N1A B2A 1.5399(15)
N2A C2A 1.2963(16)
N3A H3AA 0.8800
N3A H3AB 0.8800
N3A C2A 1.3381(15)
C1A C3A 1.4888(16)
C2A C6A 1.5094(16)
C3A H3AC 0.9900
C3A H3AD 0.9900
C3A C4A 1.5390(17)
C4A H4AA 0.9900
C4A H4AB 0.9900
C4A C5A 1.5163(19)
C5A H5AA 0.9800
C5A H5AB 0.9800
C5A H5AC 0.9800
C6A H6AA 0.9900
C6A H6AB 0.9900
C6A C7A 1.5191(16)
C7A C8A 1.3963(16)
C7A C12A 1.3948(16)
C8A H8A 0.9500
C8A C9A 1.3945(18)
C9A H9A 0.9500
C9A C10A 1.3931(19)
C10A H10A 0.9500
C10A C11A 1.3903(19)
C11A H11A 0.9500
C11A C12A 1.3903(18)
C12A H12A 0.9500
B1A H1AA 1.1200
B1A B2A 1.7017(17)
B1A B3A 1.7094(17)
B1A B4A 1.6986(17)
B1A B5A 1.7095(17)
B2A B3A 1.8258(18)
B2A B5A 1.8211(18)
B2A B6A 1.8172(17)
B2A B9A 1.8112(17)
B3A H3A 1.1200
B3A B4A 1.8514(19)
B3A B6A 1.8308(18)
B3A B7A 1.8160(18)
B4A H4A 1.1200
B4A B5A 1.8330(18)
B4A B7A 1.8174(18)
B4A B8A 1.8168(18)
B5A H5A 1.1200
B5A B8A 1.8183(16)
B5A B9A 1.8253(17)
B6A H6A 1.1200
B6A B7A 1.8349(19)
B6A B9A 1.8373(18)
B6A B10A 1.7025(17)
B7A H7A 1.1200
B7A B8A 1.8418(18)
B7A B10A 1.7019(18)
B8A H8AA 1.1200
B8A B9A 1.8333(18)
B8A B10A 1.7011(17)
B9A H9AA 1.1200
B9A B10A 1.7044(17)
B10A H10B 1.1200
O1 N2 1.4657(12)
O1 C1 1.3243(14)
N1 H1 0.8800
N1 C1 1.2926(15)
N1 B2 1.5391(15)
N2 C2 1.3005(16)
N3 H3B 0.8800
N3 H3C 0.8800
N3 C2 1.3342(15)
C1 C3 1.4902(16)
C2 C6 1.5077(16)
C3 H3D 0.9900
C3 H3E 0.9900
C3 C4 1.5355(17)
C4 H4B 0.9900
C4 H4C 0.9900
C4 C5 1.5194(19)
C5 H5B 0.9800
C5 H5C 0.9800
C5 H5D 0.9800
C6 H6B 0.9900
C6 H6C 0.9900
C6 C7 1.5218(16)
C7 C8 1.3957(16)
C7 C12 1.3989(16)
C8 H8 0.9500
C8 C9 1.3875(18)
C9 H9 0.9500
C9 C10 1.3931(18)
C10 H10 0.9500
C10 C11 1.3895(18)
C11 H11 0.9500
C11 C12 1.3926(18)
C12 H12 0.9500
B1 H1B 1.1200
B1 B2 1.6967(18)
B1 B3 1.7144(19)
B1 B4 1.6967(18)
B1 B5 1.7084(17)
B2 B3 1.8276(18)
B2 B5 1.8212(17)
B2 B6 1.8199(18)
B2 B9 1.8095(17)
B3 H3 1.1200
B3 B4 1.8446(17)
B3 B6 1.8278(19)
B3 B7 1.8191(18)
B4 H4 1.1200
B4 B5 1.8376(18)
B4 B7 1.8255(19)
B4 B8 1.8206(18)
B5 H5 1.1200
B5 B8 1.8114(18)
B5 B9 1.8260(18)
B6 H6 1.1200
B6 B7 1.8358(18)
B6 B9 1.8363(18)
B6 B10 1.6992(17)
B7 H7 1.1200
B7 B8 1.8478(18)
B7 B10 1.7043(19)
B8 H8B 1.1200
B8 B9 1.8278(18)
B8 B10 1.6996(18)
B9 H9B 1.1200
B9 B10 1.7080(18)
B10 H10C 1.1200

loop_
_platon_squeeze_void_nr
_platon_squeeze_void_average_x
_platon_squeeze_void_average_y
_platon_squeeze_void_average_z
_platon_squeeze_void_volume
_platon_squeeze_void_count_electrons
_platon_squeeze_void_content
1 0.000 0.500 0.000 66 10 ' '
2 0.000 0.500 0.500 58 3 ' '
